data_7019629
loop_
_publ_author_name
'Sun, Sha'
'Ren, Zhi-Gang'
'Yang, Ju-Hua'
'He, Run-Tian'
'Wang, Fan'
'Wu, Xin-Yi'
'Gong, Wei-Jie'
'Li, Hong-Xi'
'Lang, Jian-Ping'

_publ_section_title
;
 Formation of N-heterocyclic diphosphine ligands from Ag(i)-assisted
 condensation reactions between bdppeda and formaldehyde and their
 binuclear silver(i) complexes.
;
_journal_issue 27
_journal_name_full 'Dalton transactions (Cambridge, England : 2003)'
_journal_page_first 8447
_journal_page_last 8454
_journal_paper_doi 10.1039/c2dt30860f
_journal_volume 41
_journal_year 2012
_chemical_formula_moiety 'C58 H58 Ag2 Cl2 N4 O8 P4, 2(Cl O4), C H2 Cl2, H2 O'
_chemical_formula_sum 'C59 H62 Ag2 Cl6 N4 O17 P4'
_chemical_formula_weight 1651.45
_chemical_name_systematic
;
?
;
_space_group_IT_number 14
_symmetry_cell_setting monoclinic
_symmetry_space_group_name_Hall '-P 2ybc'
_symmetry_space_group_name_H-M 'P 1 21/c 1'
_atom_sites_solution_hydrogens geom
_atom_sites_solution_primary direct
_atom_sites_solution_secondary difmap
_cell_angle_alpha 90.00
_cell_angle_beta 112.31(3)
_cell_angle_gamma 90.00
_cell_formula_units_Z 4
_cell_length_a 24.496(5)
_cell_length_b 15.496(3)
_cell_length_c 19.454(4)
_cell_measurement_reflns_used 14883
_cell_measurement_temperature 223(2)
_cell_measurement_theta_max 27.4849
_cell_measurement_theta_min 3.0000
_cell_volume 6832(3)
_computing_cell_refinement 'CrystalClear, Ver. 1.30 (Rigaku/MSC, 2001)'
_computing_data_collection 'CrystalClear, Ver. 1.30 (Rigaku/MSC, 2001)'
_computing_data_reduction 'CrystalStructure, Ver. 3.60 (Rigaku/MSC,2004)'
_computing_molecular_graphics 'SHELXS-97 (Sheldrick, 1990)'
_computing_structure_refinement 'SHELXL-97 (Sheldrick, 1997)'
_computing_structure_solution 'SHELXS-97 (Sheldrick, 1990)'
_diffrn_ambient_temperature 223(2)
_diffrn_measured_fraction_theta_full 0.980
_diffrn_measured_fraction_theta_max 0.980
_diffrn_measurement_device_type 'Rigaku Mercury'
_diffrn_measurement_method /w
_diffrn_radiation_monochromator graphite
_diffrn_radiation_source 'fine-focus sealed tube'
_diffrn_radiation_type MoK\a
_diffrn_radiation_wavelength 0.71073
_diffrn_reflns_av_R_equivalents 0.0599
_diffrn_reflns_av_sigmaI/netI 0.1447
_diffrn_reflns_limit_h_max 30
_diffrn_reflns_limit_h_min -31
_diffrn_reflns_limit_k_max 19
_diffrn_reflns_limit_k_min -18
_diffrn_reflns_limit_l_max 18
_diffrn_reflns_limit_l_min -25
_diffrn_reflns_number 30018
_diffrn_reflns_theta_full 27.48
_diffrn_reflns_theta_max 27.48
_diffrn_reflns_theta_min 3.00
_diffrn_standards_decay_% 0
_diffrn_standards_interval_count 0
_diffrn_standards_interval_time 0
_diffrn_standards_number 0
_exptl_absorpt_coefficient_mu 0.971
_exptl_absorpt_correction_T_max 1.0000
_exptl_absorpt_correction_T_min 0.7627
_exptl_absorpt_correction_type multi-scan
_exptl_absorpt_process_details 'Jacobson, R. (1998) Private communication to Rigaku Company, Tokyo, Japan.'
_exptl_crystal_colour colorless
_exptl_crystal_density_diffrn 1.606
_exptl_crystal_density_method 'not measured'
_exptl_crystal_description block
_exptl_crystal_F_000 3344
_exptl_crystal_size_max 0.40
_exptl_crystal_size_mid 0.20
_exptl_crystal_size_min 0.20
_refine_diff_density_max 0.888
_refine_diff_density_min -0.741
_refine_diff_density_rms 0.105
_refine_ls_extinction_method none
_refine_ls_goodness_of_fit_ref 1.232
_refine_ls_hydrogen_treatment constr
_refine_ls_matrix_type full
_refine_ls_number_parameters 824
_refine_ls_number_reflns 15343
_refine_ls_number_restraints 48
_refine_ls_restrained_S_all 1.241
_refine_ls_R_factor_all 0.1590
_refine_ls_R_factor_gt 0.1150
_refine_ls_shift/su_max 0.001
_refine_ls_shift/su_mean 0.000
_refine_ls_structure_factor_coef Fsqd
_refine_ls_weighting_details 'calc w=1/[\s^2^(Fo^2^)+(0.0342P)^2^+19.1949P] where P=(Fo^2^+2Fc^2^)/3'
_refine_ls_weighting_scheme calc
_refine_ls_wR_factor_gt 0.1837
_refine_ls_wR_factor_ref 0.2029
_reflns_number_gt 10732
_reflns_number_total 15343
_reflns_threshold_expression >2sigma(I)
_cod_data_source_file c2dt30860f.txt
_cod_data_source_block 1^.^CH~2~Cl~2~^.^H~2~O
_cod_original_cell_volume 6832(2)
_cod_original_sg_symbol_H-M 'P 21/c'
_cod_database_code 7019629

loop_
_symmetry_equiv_pos_as_xyz
'x, y, z'
'-x, y+1/2, -z+1/2'
'-x, -y, -z'
'x, -y-1/2, z-1/2'

loop_
_atom_site_label
_atom_site_type_symbol
_atom_site_fract_x
_atom_site_fract_y
_atom_site_fract_z
_atom_site_U_iso_or_equiv
_atom_site_adp_type
_atom_site_occupancy
_atom_site_symmetry_multiplicity
_atom_site_calc_flag
_atom_site_refinement_flags
Ag1 Ag 0.34854(3) 0.38600(4) 0.58386(4) 0.03806(17) Uani 1 1 d .
Ag2 Ag 0.15525(3) 0.27824(4) 0.40855(4) 0.04383(19) Uani 1 1 d .
P1 P 0.37465(9) 0.53576(13) 0.57526(12) 0.0324(5) Uani 1 1 d .
P2 P 0.10633(9) 0.39312(14) 0.32422(12) 0.0377(5) Uani 1 1 d .
P3 P 0.12872(9) 0.12916(14) 0.41771(12) 0.0362(5) Uani 1 1 d .
P4 P 0.39459(9) 0.27434(13) 0.67317(12) 0.0323(5) Uani 1 1 d .
N1 N 0.2766(3) 0.5696(4) 0.4503(4) 0.0335(15) Uani 1 1 d .
N2 N 0.1921(3) 0.5199(4) 0.3733(4) 0.0338(15) Uani 1 1 d .
N3 N 0.2266(3) 0.0970(4) 0.5440(4) 0.0310(14) Uani 1 1 d .
N4 N 0.3097(3) 0.1473(4) 0.6240(4) 0.0347(15) Uani 1 1 d .
C1 C 0.3397(3) 0.5844(5) 0.4821(4) 0.0295(16) Uani 1 1 d .
H1A H 0.3472 0.6466 0.4857 0.035 Uiso 1 1 calc R
H1B H 0.3575 0.5599 0.4492 0.035 Uiso 1 1 calc R
C2 C 0.2336(3) 0.6160(6) 0.4733(5) 0.046(2) Uani 1 1 d .
H2A H 0.2367 0.6786 0.4683 0.055 Uiso 1 1 calc R
H2B H 0.2394 0.6024 0.5248 0.055 Uiso 1 1 calc R
C3 C 0.1737(4) 0.5818(6) 0.4187(6) 0.050(2) Uani 1 1 d .
H3A H 0.1518 0.5528 0.4449 0.060 Uiso 1 1 calc R
H3B H 0.1495 0.6283 0.3880 0.060 Uiso 1 1 calc R
C4 C 0.2497(3) 0.5182(5) 0.3949(4) 0.0326(17) Uani 1 1 d .
H4 H 0.2696 0.4832 0.3725 0.039 Uiso 1 1 calc R
C5 C 0.1515(4) 0.4780(5) 0.3062(4) 0.040(2) Uani 1 1 d .
H5A H 0.1744 0.4527 0.2794 0.048 Uiso 1 1 calc R
H5B H 0.1253 0.5218 0.2739 0.048 Uiso 1 1 calc R
C6 C 0.4523(3) 0.5525(5) 0.5953(4) 0.0357(18) Uani 1 1 d .
C7 C 0.4920(4) 0.4897(6) 0.6338(5) 0.052(2) Uani 1 1 d .
H7 H 0.4782 0.4398 0.6494 0.063 Uiso 1 1 calc R
C8 C 0.5526(4) 0.4988(7) 0.6502(6) 0.061(3) Uani 1 1 d .
H8 H 0.5789 0.4548 0.6757 0.073 Uiso 1 1 calc R
C9 C 0.5729(4) 0.5712(6) 0.6292(5) 0.049(2) Uani 1 1 d .
H9 H 0.6136 0.5778 0.6411 0.059 Uiso 1 1 calc R
C10 C 0.5345(4) 0.6357(6) 0.5904(5) 0.049(2) Uani 1 1 d .
H10 H 0.5489 0.6853 0.5750 0.058 Uiso 1 1 calc R
C11 C 0.4749(4) 0.6265(6) 0.5745(5) 0.049(2) Uani 1 1 d .
H11 H 0.4489 0.6709 0.5492 0.059 Uiso 1 1 calc R
C12 C 0.3555(3) 0.6048(5) 0.6375(4) 0.0369(18) Uani 1 1 d .
C13 C 0.3637(4) 0.6950(5) 0.6401(5) 0.046(2) Uani 1 1 d .
H13 H 0.3787 0.7215 0.6075 0.056 Uiso 1 1 calc R
C14 C 0.3499(4) 0.7445(7) 0.6898(6) 0.057(3) Uani 1 1 d .
H14 H 0.3556 0.8046 0.6910 0.069 Uiso 1 1 calc R
C15 C 0.3279(4) 0.7068(7) 0.7378(6) 0.062(3) Uani 1 1 d .
H15 H 0.3186 0.7411 0.7717 0.075 Uiso 1 1 calc R
C16 C 0.3196(4) 0.6198(7) 0.7364(6) 0.058(3) Uani 1 1 d .
H16 H 0.3046 0.5940 0.7694 0.069 Uiso 1 1 calc R
C17 C 0.3331(4) 0.5695(6) 0.6865(5) 0.042(2) Uani 1 1 d .
H17 H 0.3269 0.5096 0.6858 0.051 Uiso 1 1 calc R
C18 C 0.0719(4) 0.3489(5) 0.2314(5) 0.042(2) Uani 1 1 d .
C19 C 0.0103(4) 0.3421(6) 0.1955(6) 0.053(3) Uani 1 1 d .
H19 H -0.0144 0.3635 0.2185 0.064 Uiso 1 1 calc R
C20 C -0.0141(5) 0.3036(7) 0.1256(6) 0.076(4) Uani 1 1 d .
H20 H -0.0554 0.3000 0.1018 0.091 Uiso 1 1 calc R
C21 C 0.0207(6) 0.2710(7) 0.0912(6) 0.072(3) Uani 1 1 d .
H21 H 0.0038 0.2451 0.0441 0.086 Uiso 1 1 calc R
C22 C 0.0811(5) 0.2770(6) 0.1268(6) 0.059(3) Uani 1 1 d .
H22 H 0.1054 0.2552 0.1034 0.071 Uiso 1 1 calc R
C23 C 0.1065(4) 0.3143(6) 0.1962(5) 0.052(2) Uani 1 1 d .
H23 H 0.1479 0.3163 0.2199 0.062 Uiso 1 1 calc R
C24 C 0.0482(4) 0.4486(6) 0.3433(5) 0.041(2) Uani 1 1 d .
C25 C 0.0320(4) 0.4174(6) 0.3994(5) 0.052(2) Uani 1 1 d .
H25 H 0.0519 0.3700 0.4280 0.063 Uiso 1 1 calc R
C26 C -0.0132(5) 0.4558(8) 0.4131(7) 0.071(3) Uani 1 1 d .
H26 H -0.0259 0.4327 0.4493 0.085 Uiso 1 1 calc R
C27 C -0.0400(5) 0.5282(8) 0.3739(7) 0.073(4) Uani 1 1 d .
H27 H -0.0700 0.5556 0.3849 0.088 Uiso 1 1 calc R
C28 C -0.0241(5) 0.5610(7) 0.3195(6) 0.065(3) Uani 1 1 d .
H28 H -0.0429 0.6104 0.2930 0.078 Uiso 1 1 calc R
C29 C 0.0201(4) 0.5208(6) 0.3035(5) 0.051(2) Uani 1 1 d .
H29 H 0.0311 0.5425 0.2654 0.062 Uiso 1 1 calc R
C30 C 0.1634(4) 0.0802(5) 0.5115(5) 0.041(2) Uani 1 1 d .
H30A H 0.1448 0.1038 0.5441 0.049 Uiso 1 1 calc R
H30B H 0.1567 0.0177 0.5079 0.049 Uiso 1 1 calc R
C31 C 0.2700(3) 0.0526(5) 0.5215(5) 0.041(2) Uani 1 1 d .
H31A H 0.2647 0.0674 0.4704 0.050 Uiso 1 1 calc R
H31B H 0.2672 -0.0102 0.5256 0.050 Uiso 1 1 calc R
C32 C 0.3294(3) 0.0870(5) 0.5776(4) 0.0367(19) Uani 1 1 d .
H32A H 0.3538 0.0402 0.6076 0.044 Uiso 1 1 calc R
H32B H 0.3514 0.1176 0.5523 0.044 Uiso 1 1 calc R
C33 C 0.2523(3) 0.1459(5) 0.6008(4) 0.0307(17) Uani 1 1 d .
H33 H 0.2312 0.1780 0.6237 0.037 Uiso 1 1 calc R
C34 C 0.3485(3) 0.1885(5) 0.6913(4) 0.0374(19) Uani 1 1 d .
H34A H 0.3744 0.1449 0.7241 0.045 Uiso 1 1 calc R
H34B H 0.3249 0.2139 0.7170 0.045 Uiso 1 1 calc R
C35 C 0.0507(3) 0.1141(6) 0.3985(4) 0.0392(19) Uani 1 1 d .
C36 C 0.0279(4) 0.0417(6) 0.4205(5) 0.048(2) Uani 1 1 d .
H36 H 0.0530 -0.0031 0.4468 0.057 Uiso 1 1 calc R
C37 C -0.0329(5) 0.0367(7) 0.4027(6) 0.063(3) Uani 1 1 d .
H37 H -0.0486 -0.0124 0.4171 0.075 Uiso 1 1 calc R
C38 C -0.0700(4) 0.1007(8) 0.3654(6) 0.068(3) Uani 1 1 d .
H38 H -0.1106 0.0966 0.3555 0.081 Uiso 1 1 calc R
C39 C -0.0482(5) 0.1710(8) 0.3424(7) 0.072(3) Uani 1 1 d .
H39 H -0.0739 0.2147 0.3150 0.087 Uiso 1 1 calc R
C40 C 0.0122(4) 0.1782(6) 0.3594(6) 0.056(3) Uani 1 1 d .
H40 H 0.0271 0.2274 0.3441 0.067 Uiso 1 1 calc R
C41 C 0.1468(4) 0.0556(6) 0.3567(5) 0.041(2) Uani 1 1 d .
C42 C 0.1781(4) 0.0879(7) 0.3165(5) 0.053(2) Uani 1 1 d .
H42 H 0.1889 0.1465 0.3205 0.064 Uiso 1 1 calc R
C43 C 0.1937(5) 0.0331(9) 0.2697(6) 0.071(3) Uani 1 1 d .
H43 H 0.2147 0.0543 0.2417 0.085 Uiso 1 1 calc R
C44 C 0.1778(4) -0.0522(8) 0.2654(6) 0.066(3) Uani 1 1 d .
H44 H 0.1891 -0.0896 0.2350 0.080 Uiso 1 1 calc R
C45 C 0.1462(5) -0.0841(7) 0.3038(6) 0.069(3) Uani 1 1 d .
H45 H 0.1348 -0.1424 0.2988 0.083 Uiso 1 1 calc R
C46 C 0.1309(4) -0.0301(6) 0.3505(6) 0.056(3) Uani 1 1 d .
H46 H 0.1095 -0.0520 0.3778 0.067 Uiso 1 1 calc R
C47 C 0.4514(3) 0.2157(5) 0.6552(4) 0.0338(18) Uani 1 1 d .
C48 C 0.4654(4) 0.2418(6) 0.5949(5) 0.042(2) Uani 1 1 d .
H48 H 0.4454 0.2884 0.5649 0.051 Uiso 1 1 calc R
C49 C 0.5088(4) 0.1987(6) 0.5800(5) 0.051(2) Uani 1 1 d .
H49 H 0.5191 0.2173 0.5406 0.061 Uiso 1 1 calc R
C50 C 0.5375(4) 0.1288(6) 0.6219(6) 0.052(2) Uani 1 1 d .
H50 H 0.5666 0.0994 0.6105 0.062 Uiso 1 1 calc R
C51 C 0.5233(4) 0.1020(6) 0.6805(5) 0.046(2) Uani 1 1 d .
H51 H 0.5426 0.0541 0.7090 0.055 Uiso 1 1 calc R
C52 C 0.4803(4) 0.1455(5) 0.6981(5) 0.043(2) Uani 1 1 d .
H52 H 0.4711 0.1275 0.7385 0.052 Uiso 1 1 calc R
C53 C 0.4315(4) 0.3208(5) 0.7654(4) 0.0355(18) Uani 1 1 d .
C54 C 0.4921(4) 0.3282(6) 0.7967(5) 0.053(3) Uani 1 1 d .
H54 H 0.5153 0.3057 0.7718 0.064 Uiso 1 1 calc R
C55 C 0.5188(5) 0.3688(6) 0.8645(6) 0.067(3) Uani 1 1 d .
H55 H 0.5601 0.3743 0.8852 0.080 Uiso 1 1 calc R
C56 C 0.4864(6) 0.4007(7) 0.9016(6) 0.071(4) Uani 1 1 d .
H56 H 0.5052 0.4275 0.9480 0.085 Uiso 1 1 calc R
C57 C 0.4267(6) 0.3939(6) 0.8715(6) 0.067(3) Uani 1 1 d .
H57 H 0.4043 0.4153 0.8978 0.080 Uiso 1 1 calc R
C58 C 0.3983(4) 0.3559(6) 0.8028(5) 0.050(2) Uani 1 1 d .
H58 H 0.3568 0.3539 0.7815 0.061 Uiso 1 1 calc R
Cl1 Cl 0.29472(10) 0.28197(15) 0.41260(14) 0.0469(5) Uani 1 1 d .
Cl2 Cl 0.20511(9) 0.38328(14) 0.57710(12) 0.0424(5) Uani 1 1 d .
Cl3 Cl 0.32714(11) 0.84994(16) 0.45540(14) 0.0529(6) Uani 1 1 d .
Cl4 Cl 0.26720(12) -0.03133(15) 0.71929(14) 0.0519(6) Uani 1 1 d .
O1 O 0.3299(3) 0.3571(4) 0.4464(4) 0.0595(18) Uani 1 1 d U
O2 O 0.2452(4) 0.3092(5) 0.3497(5) 0.094(3) Uani 1 1 d U
O3 O 0.3271(5) 0.2206(7) 0.3960(7) 0.140(4) Uani 1 1 d U
O4 O 0.2706(4) 0.2459(5) 0.4634(5) 0.092(3) Uani 1 1 d U
O5 O 0.1696(3) 0.3100(4) 0.5427(4) 0.068(2) Uani 1 1 d U
O6 O 0.2344(3) 0.4108(5) 0.5295(4) 0.071(2) Uani 1 1 d U
O7 O 0.1700(4) 0.4513(5) 0.5850(5) 0.084(2) Uani 1 1 d U
O8 O 0.2483(3) 0.3563(4) 0.6471(4) 0.0639(19) Uani 1 1 d U
O9 O 0.2803(5) 0.8220(11) 0.3970(7) 0.216(7) Uani 1 1 d .
O10 O 0.3407(6) 0.9316(5) 0.4385(7) 0.150(5) Uani 1 1 d .
O11 O 0.3129(6) 0.8507(7) 0.5180(6) 0.146(5) Uani 1 1 d .
O12 O 0.3744(3) 0.7932(5) 0.4681(5) 0.085(3) Uani 1 1 d .
O13 O 0.2123(5) -0.0490(10) 0.6738(8) 0.203(7) Uani 1 1 d .
O14 O 0.2828(7) -0.0882(5) 0.7787(6) 0.164(6) Uani 1 1 d .
O15 O 0.3040(4) -0.0405(5) 0.6794(5) 0.107(4) Uani 1 1 d .
O16 O 0.2693(4) 0.0529(5) 0.7478(5) 0.089(3) Uani 1 1 d .
C59 C 0.1889(7) -0.2308(10) 0.5870(8) 0.128(6) Uani 1 1 d .
H59A H 0.1849 -0.1943 0.6259 0.153 Uiso 1 1 calc R
H59B H 0.2304 -0.2476 0.6028 0.153 Uiso 1 1 calc R
Cl5 Cl 0.1694(2) -0.1729(3) 0.5072(3) 0.1398(17) Uani 1 1 d .
Cl6 Cl 0.1463(3) -0.3230(3) 0.5774(3) 0.168(2) Uani 1 1 d .
O17 O 0.1926(4) -0.2869(6) 0.2933(5) 0.114(3) Uiso 1 1 d .
H17A H 0.2045 -0.3389 0.3015 0.172 Uiso 1 1 d R
H17B H 0.2207 -0.2545 0.3196 0.172 Uiso 1 1 d R

loop_
_atom_site_aniso_label
_atom_site_aniso_U_11
_atom_site_aniso_U_22
_atom_site_aniso_U_33
_atom_site_aniso_U_23
_atom_site_aniso_U_13
_atom_site_aniso_U_12
Ag1 0.0342(3) 0.0351(3) 0.0412(4) 0.0060(3) 0.0101(3) 0.0011(3)
Ag2 0.0395(4) 0.0416(4) 0.0446(4) 0.0065(3) 0.0093(3) -0.0012(3)
P1 0.0272(10) 0.0330(11) 0.0336(11) 0.0031(9) 0.0076(9) 0.0000(9)
P2 0.0319(11) 0.0414(12) 0.0351(12) 0.0006(10) 0.0073(9) -0.0021(10)
P3 0.0312(11) 0.0390(12) 0.0359(12) 0.0007(10) 0.0099(9) -0.0018(9)
P4 0.0270(10) 0.0330(11) 0.0333(11) 0.0025(9) 0.0072(9) 0.0009(9)
N1 0.027(3) 0.033(4) 0.036(4) 0.001(3) 0.007(3) 0.003(3)
N2 0.030(3) 0.037(4) 0.031(4) 0.002(3) 0.008(3) 0.003(3)
N3 0.025(3) 0.033(3) 0.030(3) -0.001(3) 0.005(3) -0.005(3)
N4 0.024(3) 0.039(4) 0.035(4) -0.001(3) 0.004(3) -0.007(3)
C1 0.023(4) 0.034(4) 0.030(4) -0.001(3) 0.009(3) -0.007(3)
C2 0.035(5) 0.052(5) 0.050(6) -0.010(5) 0.016(4) 0.001(4)
C3 0.036(5) 0.047(5) 0.070(7) -0.008(5) 0.024(5) 0.000(4)
C4 0.032(4) 0.030(4) 0.035(4) 0.005(4) 0.012(4) -0.001(3)
C5 0.034(4) 0.045(5) 0.030(4) 0.003(4) -0.001(4) -0.004(4)
C6 0.032(4) 0.041(5) 0.035(4) -0.001(4) 0.013(4) -0.005(4)
C7 0.042(5) 0.050(6) 0.060(6) 0.012(5) 0.015(5) 0.001(4)
C8 0.027(5) 0.063(7) 0.081(8) 0.007(6) 0.007(5) 0.015(5)
C9 0.022(4) 0.072(6) 0.052(6) -0.013(5) 0.012(4) -0.009(4)
C10 0.038(5) 0.061(6) 0.049(6) 0.004(5) 0.019(4) -0.004(4)
C11 0.029(4) 0.053(6) 0.057(6) 0.010(5) 0.008(4) 0.004(4)
C12 0.031(4) 0.046(5) 0.029(4) 0.002(4) 0.005(3) 0.001(4)
C13 0.055(6) 0.039(5) 0.045(5) 0.001(4) 0.018(5) 0.002(4)
C14 0.048(6) 0.054(6) 0.069(7) -0.006(5) 0.021(5) 0.008(5)
C15 0.045(6) 0.086(8) 0.053(6) -0.016(6) 0.016(5) 0.010(6)
C16 0.044(5) 0.077(7) 0.056(6) 0.005(6) 0.023(5) 0.007(5)
C17 0.032(4) 0.045(5) 0.045(5) -0.001(4) 0.010(4) 0.000(4)
C18 0.043(5) 0.035(4) 0.040(5) 0.001(4) 0.008(4) 0.001(4)
C19 0.037(5) 0.054(6) 0.060(6) -0.009(5) 0.007(5) 0.011(4)
C20 0.065(7) 0.069(7) 0.063(8) -0.021(6) -0.010(6) 0.004(6)
C21 0.092(9) 0.060(7) 0.045(6) -0.020(5) 0.006(6) 0.009(7)
C22 0.069(7) 0.052(6) 0.064(7) -0.016(5) 0.032(6) -0.006(5)
C23 0.048(5) 0.065(6) 0.036(5) -0.012(5) 0.009(4) -0.006(5)
C24 0.039(5) 0.046(5) 0.036(5) -0.002(4) 0.012(4) 0.001(4)
C25 0.059(6) 0.063(6) 0.041(5) -0.012(5) 0.025(5) -0.011(5)
C26 0.077(8) 0.085(8) 0.070(8) -0.014(7) 0.052(7) -0.010(7)
C27 0.041(6) 0.097(9) 0.076(9) -0.033(7) 0.015(6) -0.003(6)
C28 0.056(7) 0.077(8) 0.050(6) -0.016(6) 0.006(5) 0.007(6)
C29 0.038(5) 0.063(6) 0.046(6) -0.011(5) 0.008(4) 0.002(5)
C30 0.039(5) 0.041(5) 0.043(5) 0.000(4) 0.016(4) -0.002(4)
C31 0.034(4) 0.044(5) 0.045(5) -0.010(4) 0.013(4) 0.007(4)
C32 0.027(4) 0.048(5) 0.031(4) -0.001(4) 0.007(3) 0.008(4)
C33 0.036(4) 0.030(4) 0.029(4) 0.001(3) 0.014(3) 0.002(3)
C34 0.025(4) 0.047(5) 0.036(5) 0.005(4) 0.006(3) -0.004(4)
C35 0.027(4) 0.050(5) 0.033(4) -0.009(4) 0.003(3) -0.003(4)
C36 0.038(5) 0.066(6) 0.044(5) -0.008(5) 0.021(4) -0.011(5)
C37 0.052(6) 0.088(8) 0.055(7) -0.017(6) 0.028(5) -0.029(6)
C38 0.033(5) 0.108(9) 0.063(7) -0.030(7) 0.019(5) -0.013(6)
C39 0.046(6) 0.085(8) 0.077(8) -0.020(7) 0.013(6) 0.010(6)
C40 0.036(5) 0.052(6) 0.072(7) -0.017(5) 0.011(5) -0.001(4)
C41 0.031(4) 0.055(5) 0.033(5) 0.002(4) 0.009(4) 0.002(4)
C42 0.039(5) 0.080(7) 0.040(5) -0.002(5) 0.014(4) -0.008(5)
C43 0.052(6) 0.119(10) 0.049(6) -0.005(7) 0.027(5) 0.002(7)
C44 0.047(6) 0.092(9) 0.055(7) -0.027(6) 0.014(5) 0.010(6)
C45 0.056(7) 0.069(7) 0.079(8) -0.026(6) 0.021(6) 0.006(6)
C46 0.053(6) 0.050(6) 0.069(7) 0.001(5) 0.029(5) 0.000(5)
C47 0.020(3) 0.038(4) 0.031(4) -0.002(4) -0.004(3) -0.001(3)
C48 0.033(4) 0.047(5) 0.047(5) -0.001(4) 0.014(4) 0.003(4)
C49 0.052(6) 0.061(6) 0.046(6) -0.001(5) 0.026(5) -0.003(5)
C50 0.038(5) 0.053(6) 0.067(7) -0.009(5) 0.023(5) 0.007(4)
C51 0.034(5) 0.040(5) 0.053(6) 0.002(4) 0.005(4) 0.013(4)
C52 0.033(4) 0.039(5) 0.051(6) 0.007(4) 0.010(4) 0.005(4)
C53 0.037(4) 0.034(4) 0.031(4) 0.005(4) 0.007(4) 0.000(4)
C54 0.045(5) 0.044(5) 0.052(6) -0.007(5) -0.003(5) 0.004(4)
C55 0.062(7) 0.047(6) 0.051(7) 0.002(5) -0.024(5) -0.005(5)
C56 0.116(11) 0.051(6) 0.031(5) -0.006(5) 0.012(6) -0.028(7)
C57 0.106(10) 0.052(6) 0.051(7) -0.006(5) 0.039(7) -0.026(7)
C58 0.055(6) 0.055(6) 0.050(6) -0.010(5) 0.029(5) -0.013(5)
Cl1 0.0374(11) 0.0474(13) 0.0545(14) -0.0025(11) 0.0158(10) 0.0043(10)
Cl2 0.0370(11) 0.0478(12) 0.0429(12) -0.0023(10) 0.0157(9) 0.0026(10)
Cl3 0.0532(14) 0.0542(14) 0.0534(15) 0.0120(12) 0.0225(12) 0.0153(12)
Cl4 0.0709(16) 0.0471(13) 0.0496(14) -0.0057(11) 0.0362(13) -0.0096(12)
O1 0.060(3) 0.060(3) 0.059(4) 0.000(3) 0.023(3) -0.014(3)
O2 0.084(4) 0.089(4) 0.087(4) 0.021(4) 0.007(3) -0.011(4)
O3 0.131(6) 0.139(6) 0.156(6) -0.032(4) 0.060(4) 0.017(4)
O4 0.101(4) 0.094(4) 0.085(4) 0.020(3) 0.042(4) -0.017(4)
O5 0.072(4) 0.064(4) 0.065(4) -0.001(3) 0.022(3) -0.022(3)
O6 0.064(4) 0.089(4) 0.070(4) 0.014(3) 0.038(3) 0.003(3)
O7 0.085(4) 0.081(4) 0.087(4) -0.008(3) 0.034(3) 0.028(3)
O8 0.057(3) 0.068(4) 0.055(3) 0.001(3) 0.008(3) 0.006(3)
O9 0.102(9) 0.32(2) 0.140(12) -0.011(12) -0.050(8) -0.016(11)
O10 0.229(13) 0.053(5) 0.251(14) 0.051(7) 0.182(12) 0.035(7)
O11 0.243(13) 0.143(9) 0.116(8) 0.064(7) 0.140(9) 0.110(9)
O12 0.072(5) 0.064(5) 0.129(8) 0.024(5) 0.051(5) 0.024(4)
O13 0.071(7) 0.332(19) 0.187(14) -0.119(13) 0.026(8) -0.089(10)
O14 0.375(19) 0.068(6) 0.128(9) 0.041(6) 0.185(12) 0.058(9)
O15 0.170(10) 0.085(6) 0.124(8) 0.036(5) 0.122(8) 0.053(6)
O16 0.152(9) 0.056(5) 0.095(7) -0.006(4) 0.086(6) -0.011(5)
C59 0.133(14) 0.110(12) 0.100(13) -0.004(10) -0.001(11) 0.040(11)
Cl5 0.142(4) 0.121(3) 0.128(4) 0.015(3) 0.019(3) 0.005(3)
Cl6 0.225(6) 0.126(4) 0.203(6) -0.009(4) 0.136(5) -0.020(4)

loop_
_atom_type_symbol
_atom_type_description
_atom_type_scat_dispersion_real
_atom_type_scat_dispersion_imag
_atom_type_scat_source
C C 0.0033 0.0016 'International Tables Vol C Tables 4.2.6.8 and 6.1.1.4'
H H 0.0000 0.0000 'International Tables Vol C Tables 4.2.6.8 and 6.1.1.4'
N N 0.0061 0.0033 'International Tables Vol C Tables 4.2.6.8 and 6.1.1.4'
O O 0.0106 0.0060 'International Tables Vol C Tables 4.2.6.8 and 6.1.1.4'
P P 0.1023 0.0942 'International Tables Vol C Tables 4.2.6.8 and 6.1.1.4'
Cl Cl 0.1484 0.1585 'International Tables Vol C Tables 4.2.6.8 and 6.1.1.4'
Ag Ag -0.8971 1.1015 'International Tables Vol C Tables 4.2.6.8 and 6.1.1.4'

loop_
_geom_angle_atom_site_label_1
_geom_angle_atom_site_label_2
_geom_angle_atom_site_label_3
_geom_angle
P4 Ag1 P1 132.27(8)
P4 Ag1 O1 118.31(16)
P1 Ag1 O1 92.40(15)
P2 Ag2 P3 132.55(8)
P2 Ag2 O5 113.26(17)
P3 Ag2 O5 92.59(16)
C12 P1 C6 106.9(4)
C12 P1 C1 105.9(4)
C6 P1 C1 102.2(3)
C12 P1 Ag1 112.2(3)
C6 P1 Ag1 113.9(3)
C1 P1 Ag1 114.9(2)
C18 P2 C24 106.1(4)
C18 P2 C5 99.6(4)
C24 P2 C5 106.0(4)
C18 P2 Ag2 108.8(3)
C24 P2 Ag2 115.8(3)
C5 P2 Ag2 118.6(3)
C35 P3 C41 106.5(4)
C35 P3 C30 101.7(4)
C41 P3 C30 104.5(4)
C35 P3 Ag2 113.4(3)
C41 P3 Ag2 114.3(3)
C30 P3 Ag2 115.2(3)
C47 P4 C53 105.0(4)
C47 P4 C34 104.1(4)
C53 P4 C34 101.9(4)
C47 P4 Ag1 114.0(3)
C53 P4 Ag1 110.3(3)
C34 P4 Ag1 119.9(3)
C4 N1 C1 125.0(7)
C4 N1 C2 110.7(7)
C1 N1 C2 124.1(6)
C4 N2 C5 124.1(7)
C4 N2 C3 110.8(7)
C5 N2 C3 124.3(7)
C33 N3 C30 124.6(7)
C33 N3 C31 111.1(6)
C30 N3 C31 123.9(6)
C33 N4 C34 125.0(7)
C33 N4 C32 109.4(6)
C34 N4 C32 124.7(6)
N1 C1 P1 112.2(5)
N1 C1 H1A 109.2
P1 C1 H1A 109.2
N1 C1 H1B 109.2
P1 C1 H1B 109.2
H1A C1 H1B 107.9
N1 C2 C3 102.9(6)
N1 C2 H2A 111.2
C3 C2 H2A 111.2
N1 C2 H2B 111.2
C3 C2 H2B 111.2
H2A C2 H2B 109.1
N2 C3 C2 102.1(6)
N2 C3 H3A 111.4
C2 C3 H3A 111.4
N2 C3 H3B 111.4
C2 C3 H3B 111.4
H3A C3 H3B 109.2
N1 C4 N2 113.4(7)
N1 C4 H4 123.3
N2 C4 H4 123.3
N2 C5 P2 113.7(6)
N2 C5 H5A 108.8
P2 C5 H5A 108.8
N2 C5 H5B 108.8
P2 C5 H5B 108.8
H5A C5 H5B 107.7
C7 C6 C11 117.4(8)
C7 C6 P1 118.9(6)
C11 C6 P1 123.7(6)
C6 C7 C8 121.4(9)
C6 C7 H7 119.3
C8 C7 H7 119.3
C9 C8 C7 119.6(9)
C9 C8 H8 120.2
C7 C8 H8 120.2
C8 C9 C10 120.9(8)
C8 C9 H9 119.6
C10 C9 H9 119.6
C11 C10 C9 119.3(9)
C11 C10 H10 120.4
C9 C10 H10 120.4
C10 C11 C6 121.5(8)
C10 C11 H11 119.3
C6 C11 H11 119.3
C17 C12 C13 117.1(8)
C17 C12 P1 120.1(7)
C13 C12 P1 122.8(7)
C14 C13 C12 120.7(9)
C14 C13 H13 119.7
C12 C13 H13 119.7
C13 C14 C15 120.3(10)
C13 C14 H14 119.8
C15 C14 H14 119.8
C16 C15 C14 120.2(10)
C16 C15 H15 119.9
C14 C15 H15 119.9
C15 C16 C17 119.9(10)
C15 C16 H16 120.1
C17 C16 H16 120.1
C16 C17 C12 121.8(9)
C16 C17 H17 119.1
C12 C17 H17 119.1
C23 C18 C19 118.0(8)
C23 C18 P2 119.8(7)
C19 C18 P2 122.0(7)
C20 C19 C18 120.0(10)
C20 C19 H19 120.0
C18 C19 H19 120.0
C21 C20 C19 121.4(11)
C21 C20 H20 119.3
C19 C20 H20 119.3
C20 C21 C22 118.7(10)
C20 C21 H21 120.7
C22 C21 H21 120.7
C21 C22 C23 121.3(10)
C21 C22 H22 119.4
C23 C22 H22 119.4
C22 C23 C18 120.8(9)
C22 C23 H23 119.6
C18 C23 H23 119.6
C25 C24 C29 119.5(9)
C25 C24 P2 118.6(7)
C29 C24 P2 121.9(7)
C26 C25 C24 119.9(10)
C26 C25 H25 120.0
C24 C25 H25 120.0
C25 C26 C27 119.7(11)
C25 C26 H26 120.1
C27 C26 H26 120.1
C28 C27 C26 121.3(11)
C28 C27 H27 119.3
C26 C27 H27 119.3
C27 C28 C29 119.2(11)
C27 C28 H28 120.4
C29 C28 H28 120.4
C28 C29 C24 120.2(10)
C28 C29 H29 119.9
C24 C29 H29 119.9
N3 C30 P3 111.5(5)
N3 C30 H30A 109.3
P3 C30 H30A 109.3
N3 C30 H30B 109.3
P3 C30 H30B 109.3
H30A C30 H30B 108.0
N3 C31 C32 102.8(6)
N3 C31 H31A 111.2
C32 C31 H31A 111.2
N3 C31 H31B 111.2
C32 C31 H31B 111.2
H31A C31 H31B 109.1
N4 C32 C31 102.0(6)
N4 C32 H32A 111.4
C31 C32 H32A 111.4
N4 C32 H32B 111.4
C31 C32 H32B 111.4
H32A C32 H32B 109.2
N3 C33 N4 114.6(7)
N3 C33 H33 122.7
N4 C33 H33 122.7
N4 C34 P4 112.5(5)
N4 C34 H34A 109.1
P4 C34 H34A 109.1
N4 C34 H34B 109.1
P4 C34 H34B 109.1
H34A C34 H34B 107.8
C40 C35 C36 118.7(8)
C40 C35 P3 117.7(7)
C36 C35 P3 123.6(7)
C35 C36 C37 118.9(9)
C35 C36 H36 120.5
C37 C36 H36 120.5
C38 C37 C36 121.7(10)
C38 C37 H37 119.1
C36 C37 H37 119.1
C37 C38 C39 119.8(10)
C37 C38 H38 120.1
C39 C38 H38 120.1
C38 C39 C40 119.9(11)
C38 C39 H39 120.0
C40 C39 H39 120.0
C35 C40 C39 120.9(10)
C35 C40 H40 119.5
C39 C40 H40 119.5
C46 C41 C42 120.0(9)
C46 C41 P3 122.1(7)
C42 C41 P3 117.9(7)
C41 C42 C43 119.6(10)
C41 C42 H42 120.2
C43 C42 H42 120.2
C44 C43 C42 119.0(10)
C44 C43 H43 120.5
C42 C43 H43 120.5
C45 C44 C43 121.6(10)
C45 C44 H44 119.2
C43 C44 H44 119.2
C44 C45 C46 119.6(11)
C44 C45 H45 120.2
C46 C45 H45 120.2
C41 C46 C45 120.1(10)
C41 C46 H46 120.0
C45 C46 H46 120.0
C52 C47 C48 119.8(8)
C52 C47 P4 122.2(7)
C48 C47 P4 118.0(6)
C49 C48 C47 119.3(8)
C49 C48 H48 120.3
C47 C48 H48 120.3
C50 C49 C48 121.3(9)
C50 C49 H49 119.4
C48 C49 H49 119.4
C49 C50 C51 119.7(8)
C49 C50 H50 120.2
C51 C50 H50 120.2
C50 C51 C52 120.6(8)
C50 C51 H51 119.7
C52 C51 H51 119.7
C47 C52 C51 119.4(9)
C47 C52 H52 120.3
C51 C52 H52 120.3
C54 C53 C58 118.9(9)
C54 C53 P4 121.0(7)
C58 C53 P4 119.9(7)
C53 C54 C55 119.8(10)
C53 C54 H54 120.1
C55 C54 H54 120.1
C56 C55 C54 121.1(11)
C56 C55 H55 119.5
C54 C55 H55 119.5
C55 C56 C57 119.7(10)
C55 C56 H56 120.1
C57 C56 H56 120.1
C56 C57 C58 120.9(11)
C56 C57 H57 119.5
C58 C57 H57 119.5
C57 C58 C53 119.5(10)
C57 C58 H58 120.2
C53 C58 H58 120.2
O3 Cl1 O2 112.8(7)
O3 Cl1 O4 108.7(6)
O2 Cl1 O4 105.5(5)
O3 Cl1 O1 111.8(6)
O2 Cl1 O1 108.6(5)
O4 Cl1 O1 109.2(5)
O7 Cl2 O8 112.1(5)
O7 Cl2 O5 111.0(5)
O8 Cl2 O5 108.1(4)
O7 Cl2 O6 108.9(5)
O8 Cl2 O6 109.3(4)
O5 Cl2 O6 107.3(5)
O9 Cl3 O10 107.4(9)
O9 Cl3 O11 109.0(9)
O10 Cl3 O11 111.4(7)
O9 Cl3 O12 109.3(8)
O10 Cl3 O12 111.2(6)
O11 Cl3 O12 108.5(6)
O13 Cl4 O14 108.3(9)
O13 Cl4 O15 108.1(8)
O14 Cl4 O15 111.4(6)
O13 Cl4 O16 109.3(8)
O14 Cl4 O16 107.6(5)
O15 Cl4 O16 112.1(5)
Cl1 O1 Ag1 116.8(4)
Cl2 O5 Ag2 117.0(4)
Cl5 C59 Cl6 112.8(9)
Cl5 C59 H59A 109.0
Cl6 C59 H59A 109.0
Cl5 C59 H59B 109.0
Cl6 C59 H59B 109.0
H59A C59 H59B 107.8
H17A O17 H17B 107.7

loop_
_geom_bond_atom_site_label_1
_geom_bond_atom_site_label_2
_geom_bond_distance
Ag1 P4 2.408(2)
Ag1 P1 2.430(2)
Ag1 O1 2.575(7)
Ag2 P2 2.409(2)
Ag2 P3 2.425(2)
Ag2 O5 2.546(7)
P1 C12 1.806(8)
P1 C6 1.808(8)
P1 C1 1.845(7)
P2 C18 1.812(9)
P2 C24 1.818(9)
P2 C5 1.837(8)
P3 C35 1.818(8)
P3 C41 1.818(9)
P3 C30 1.858(9)
P4 C47 1.804(8)
P4 C53 1.824(8)
P4 C34 1.862(8)
N1 C4 1.300(9)
N1 C1 1.447(9)
N1 C2 1.478(9)
N2 C4 1.312(9)
N2 C5 1.459(9)
N2 C3 1.483(10)
N3 C33 1.289(9)
N3 C30 1.457(9)
N3 C31 1.465(9)
N4 C33 1.304(9)
N4 C34 1.443(9)
N4 C32 1.501(9)
C1 H1A 0.9800
C1 H1B 0.9800
C2 C3 1.543(11)
C2 H2A 0.9800
C2 H2B 0.9800
C3 H3A 0.9800
C3 H3B 0.9800
C4 H4 0.9400
C5 H5A 0.9800
C5 H5B 0.9800
C6 C7 1.379(11)
C6 C11 1.398(11)
C7 C8 1.401(11)
C7 H7 0.9400
C8 C9 1.352(13)
C8 H8 0.9400
C9 C10 1.383(12)
C9 H9 0.9400
C10 C11 1.381(11)
C10 H10 0.9400
C11 H11 0.9400
C12 C17 1.381(11)
C12 C13 1.411(11)
C13 C14 1.372(12)
C13 H13 0.9400
C14 C15 1.373(13)
C14 H14 0.9400
C15 C16 1.363(14)
C15 H15 0.9400
C16 C17 1.379(12)
C16 H16 0.9400
C17 H17 0.9400
C18 C23 1.385(12)
C18 C19 1.405(11)
C19 C20 1.393(13)
C19 H19 0.9400
C20 C21 1.366(15)
C20 H20 0.9400
C21 C22 1.378(14)
C21 H21 0.9400
C22 C23 1.382(12)
C22 H22 0.9400
C23 H23 0.9400
C24 C25 1.382(11)
C24 C29 1.387(12)
C25 C26 1.370(13)
C25 H25 0.9400
C26 C27 1.376(15)
C26 H26 0.9400
C27 C28 1.357(15)
C27 H27 0.9400
C28 C29 1.383(13)
C28 H28 0.9400
C29 H29 0.9400
C30 H30A 0.9800
C30 H30B 0.9800
C31 C32 1.543(10)
C31 H31A 0.9800
C31 H31B 0.9800
C32 H32A 0.9800
C32 H32B 0.9800
C33 H33 0.9400
C34 H34A 0.9800
C34 H34B 0.9800
C35 C40 1.381(12)
C35 C36 1.391(11)
C36 C37 1.398(12)
C36 H36 0.9400
C37 C38 1.354(15)
C37 H37 0.9400
C38 C39 1.361(15)
C38 H38 0.9400
C39 C40 1.394(13)
C39 H39 0.9400
C40 H40 0.9400
C41 C46 1.376(12)
C41 C42 1.381(11)
C42 C43 1.399(13)
C42 H42 0.9400
C43 C44 1.371(15)
C43 H43 0.9400
C44 C45 1.357(15)
C44 H44 0.9400
C45 C46 1.388(13)
C45 H45 0.9400
C46 H46 0.9400
C47 C52 1.391(11)
C47 C48 1.402(11)
C48 C49 1.376(11)
C48 H48 0.9400
C49 C50 1.376(12)
C49 H49 0.9400
C50 C51 1.377(12)
C50 H50 0.9400
C51 C52 1.396(11)
C51 H51 0.9400
C52 H52 0.9400
C53 C54 1.380(11)
C53 C58 1.391(11)
C54 C55 1.381(12)
C54 H54 0.9400
C55 C56 1.353(15)
C55 H55 0.9400
C56 C57 1.359(15)
C56 H56 0.9400
C57 C58 1.383(13)
C57 H57 0.9400
C58 H58 0.9400
Cl1 O3 1.353(10)
Cl1 O2 1.420(8)
Cl1 O4 1.443(8)
Cl1 O1 1.450(7)
Cl2 O7 1.405(7)
Cl2 O8 1.432(7)
Cl2 O5 1.433(7)
Cl2 O6 1.436(7)
Cl3 O9 1.343(11)
Cl3 O10 1.379(8)
Cl3 O11 1.387(8)
Cl3 O12 1.399(7)
Cl4 O13 1.328(10)
Cl4 O14 1.387(9)
Cl4 O15 1.402(7)
Cl4 O16 1.411(7)
C59 Cl5 1.696(15)
C59 Cl6 1.737(16)
C59 H59A 0.9800
C59 H59B 0.9800
O17 H17A 0.8503
O17 H17B 0.8496
